data_4128943
loop_
_publ_author_name
'Niyas, M. A.'
'Ramakrishnan, Remya'
'Vijay, Vishnu'
'Sebastian, Ebin'
'Hariharan, Mahesh'

_publ_section_title
;
 Anomalous Halogen-Halogen Interaction Assists Radial Chromophoric
 Assembly.
;
_journal_issue 11
_journal_name_full 'Journal of the American Chemical Society'
_journal_page_first 4536
_journal_page_last 4540
_journal_paper_doi 10.1021/jacs.8b13754
_journal_volume 141
_journal_year 2019
_chemical_formula_moiety 'C24 H22 Br N O2'
_chemical_formula_sum 'C24 H22 Br N O2'
_chemical_formula_weight 436.33
_space_group_crystal_system triclinic
_space_group_IT_number 2
_space_group_name_Hall '-P 1'
_space_group_name_H-M_alt 'P -1'
_atom_sites_solution_hydrogens geom
_audit_creation_method SHELXL-2017/1
_cell_angle_alpha 74.124(3)
_cell_angle_beta 89.573(4)
_cell_angle_gamma 65.840(4)
_cell_formula_units_Z 2
_cell_length_a 8.5392(11)
_cell_length_b 8.8043(11)
_cell_length_c 15.5739(19)
_cell_measurement_reflns_used 4022
_cell_measurement_temperature 296(2)
_cell_measurement_theta_max 21.53
_cell_measurement_theta_min 2.60
_cell_volume 1020.2(2)
_computing_cell_refinement 'APEX3/SAINT (Bruker, 2016)'
_computing_data_collection 'APEX3 (Bruker, 2016)'
_computing_data_reduction 'SAINT/XPREP (Bruker, 2016)'
_computing_molecular_graphics 'ORTEP3 (Farrugia, 1997) and Mercury (Bruno et al., 2002)'
_computing_publication_material 'SHELXL-2014 (Sheldrick, 2014)'
_computing_structure_refinement 'SHELXL-2017/1 (Sheldrick, 2017)'
_computing_structure_solution 'SHELXT 2014/5 (Sheldrick, 2014)'
_diffrn_ambient_temperature 296(2)
_diffrn_detector_area_resol_mean 0
_diffrn_measured_fraction_theta_full 0.999
_diffrn_measured_fraction_theta_max 0.999
_diffrn_measurement_device_type 'Bruker KAPPA APEX-II CCD'
_diffrn_measurement_method '\f and \w scans'
_diffrn_radiation_type MoK\a
_diffrn_radiation_wavelength 0.71073
_diffrn_reflns_av_R_equivalents 0.0429
_diffrn_reflns_av_unetI/netI 0.0331
_diffrn_reflns_Laue_measured_fraction_full 0.999
_diffrn_reflns_Laue_measured_fraction_max 0.999
_diffrn_reflns_limit_h_max 10
_diffrn_reflns_limit_h_min -10
_diffrn_reflns_limit_k_max 10
_diffrn_reflns_limit_k_min -10
_diffrn_reflns_limit_l_max 18
_diffrn_reflns_limit_l_min -18
_diffrn_reflns_number 20188
_diffrn_reflns_point_group_measured_fraction_full 0.999
_diffrn_reflns_point_group_measured_fraction_max 0.999
_diffrn_reflns_theta_full 24.999
_diffrn_reflns_theta_max 24.999
_diffrn_reflns_theta_min 2.602
_diffrn_source 'sealed tube'
_exptl_absorpt_coefficient_mu 2.034
_exptl_absorpt_correction_T_max 0.822
_exptl_absorpt_correction_T_min 0.687
_exptl_absorpt_correction_type multi-scan
_exptl_absorpt_process_details 'SADABS (Bruker, 2016)'
_exptl_crystal_colour colourless
_exptl_crystal_density_diffrn 1.420
_exptl_crystal_density_meas 1.420
_exptl_crystal_density_method none
_exptl_crystal_description block
_exptl_crystal_F_000 448
_exptl_crystal_size_max 0.200
_exptl_crystal_size_mid 0.150
_exptl_crystal_size_min 0.100
_refine_diff_density_max 0.334
_refine_diff_density_min -0.361
_refine_diff_density_rms 0.045
_refine_ls_extinction_method none
_refine_ls_goodness_of_fit_ref 1.065
_refine_ls_hydrogen_treatment constr
_refine_ls_matrix_type full
_refine_ls_number_parameters 287
_refine_ls_number_reflns 3591
_refine_ls_number_restraints 7
_refine_ls_restrained_S_all 1.068
_refine_ls_R_factor_all 0.0748
_refine_ls_R_factor_gt 0.0470
_refine_ls_shift/su_max 0.000
_refine_ls_shift/su_mean 0.000
_refine_ls_structure_factor_coef Fsqd
_refine_ls_weighting_details 'w=1/[\s^2^(Fo^2^)+(0.0352P)^2^+1.0187P] where P=(Fo^2^+2Fc^2^)/3'
_refine_ls_weighting_scheme calc
_refine_ls_wR_factor_gt 0.1070
_refine_ls_wR_factor_ref 0.1183
_reflns_Friedel_coverage 0.000
_reflns_number_gt 2508
_reflns_number_total 3591
_reflns_threshold_expression 'I > 2\s(I)'
_cod_data_source_file ja8b13754_si_002.cif
_cod_data_source_block NIBr
_cod_database_code 4128943
_shelx_shelxl_version_number 2017/1
_shelx_space_group_comment
;
The symmetry employed for this shelxl refinement is uniquely defined
by the following loop, which should always be used as a source of
symmetry information in preference to the above space-group names.
They are only intended as comments.
;
_shelx_estimated_absorpt_t_min 0.687
_shelx_estimated_absorpt_t_max 0.822

loop_
_space_group_symop_operation_xyz
'x, y, z'
'-x, -y, -z'

loop_
_atom_site_label
_atom_site_type_symbol
_atom_site_fract_x
_atom_site_fract_y
_atom_site_fract_z
_atom_site_U_iso_or_equiv
_atom_site_adp_type
_atom_site_occupancy
_atom_site_site_symmetry_order
_atom_site_calc_flag
_atom_site_refinement_flags_posn
_atom_site_refinement_flags_adp
_atom_site_refinement_flags_occupancy
_atom_site_disorder_assembly
_atom_site_disorder_group
C1 C 0.5163(4) -0.0474(4) 0.8154(2) 0.0451(8) Uani 1 1 d . . . . .
C2 C 0.6477(4) -0.0424(4) 0.8656(2) 0.0476(8) Uani 1 1 d . . . . .
C3 C 0.7633(5) -0.1985(5) 0.9253(2) 0.0613(10) Uani 1 1 d . . . . .
H3 H 0.852838 -0.199390 0.959358 0.074 Uiso 1 1 calc R U . . .
C4 C 0.7482(5) -0.3504(5) 0.9349(3) 0.0677(11) Uani 1 1 d . . . . .
H4 H 0.827665 -0.453496 0.974846 0.081 Uiso 1 1 calc R U . . .
C5 C 0.6166(5) -0.3516(4) 0.8859(3) 0.0677(11) Uani 1 1 d . . . . .
H5 H 0.607435 -0.456108 0.893700 0.081 Uiso 1 1 calc R U . . .
C6 C 0.4963(4) -0.2008(4) 0.8250(2) 0.0535(9) Uani 1 1 d . . . . .
C7 C 0.6650(5) 0.1250(5) 0.8581(3) 0.0612(10) Uani 1 1 d . U . . .
H7 H 0.567749 0.219833 0.815715 0.073 Uiso 1 1 calc R U . A 1
C10 C 0.3512(5) -0.2060(5) 0.7732(3) 0.0702(12) Uani 1 1 d . . . . .
H10 H 0.271243 -0.085551 0.741419 0.084 Uiso 1 1 calc R U . . .
C11 C 0.2500(7) -0.2898(8) 0.8348(4) 0.1125(18) Uani 1 1 d . . . . .
H11A H 0.323303 -0.410677 0.863202 0.169 Uiso 1 1 calc R U . . .
H11B H 0.151964 -0.279660 0.800060 0.169 Uiso 1 1 calc R U . . .
H11C H 0.211168 -0.231586 0.880001 0.169 Uiso 1 1 calc R U . . .
C12 C 0.4177(7) -0.3005(7) 0.7036(3) 0.1057(17) Uani 1 1 d . . . . .
H12A H 0.467068 -0.237966 0.660123 0.158 Uiso 1 1 calc R U . . .
H12B H 0.323945 -0.307835 0.674049 0.158 Uiso 1 1 calc R U . . .
H12C H 0.504445 -0.415877 0.732568 0.158 Uiso 1 1 calc R U . . .
C13 C 0.2471(4) 0.2194(4) 0.7824(3) 0.0508(9) Uani 1 1 d . . . . .
C14 C 0.1386(4) 0.3913(4) 0.7198(3) 0.0496(8) Uani 1 1 d . . . . .
C15 C 0.1795(4) 0.4419(4) 0.6330(3) 0.0498(9) Uani 1 1 d . . . . .
C16 C 0.3270(4) 0.3272(4) 0.6025(2) 0.0498(8) Uani 1 1 d . . . . .
C17 C 0.4399(4) 0.1557(4) 0.6645(2) 0.0516(9) Uani 1 1 d . . . . .
C18 C -0.0027(5) 0.5014(5) 0.7493(3) 0.0686(11) Uani 1 1 d . . . . .
H18 H -0.028532 0.465223 0.807411 0.082 Uiso 1 1 calc R U . . .
C19 C -0.1070(6) 0.6655(6) 0.6934(4) 0.0879(15) Uani 1 1 d . . . . .
H19 H -0.202161 0.739123 0.714126 0.105 Uiso 1 1 calc R U . . .
C20 C -0.0718(5) 0.7195(5) 0.6091(4) 0.0825(15) Uani 1 1 d . . . . .
H20 H -0.142969 0.830626 0.572495 0.099 Uiso 1 1 calc R U . B 2
C21 C 0.0731(5) 0.6096(4) 0.5746(3) 0.0659(12) Uani 1 1 d . . . . .
C22 C 0.1191(6) 0.6544(5) 0.4885(3) 0.0767(13) Uani 1 1 d . U . . .
C23 C 0.2591(7) 0.5438(6) 0.4588(3) 0.0824(13) Uani 1 1 d . U . . .
H23 H 0.284642 0.578189 0.400466 0.099 Uiso 1 1 calc R U . . .
C24 C 0.3653(5) 0.3759(5) 0.5179(3) 0.0699(11) Uani 1 1 d . . . . .
H24 H 0.460627 0.299902 0.498352 0.084 Uiso 1 1 calc R U . . .
N1 N 0.3962(3) 0.1140(3) 0.75126(17) 0.0430(6) Uani 1 1 d . . . . .
O1 O 0.2160(3) 0.1675(4) 0.85780(19) 0.0765(8) Uani 1 1 d . . . . .
O2 O 0.5670(4) 0.0526(3) 0.64291(17) 0.0807(9) Uani 1 1 d . . . . .
C8 C 0.647(2) 0.1596(19) 0.9469(10) 0.149(7) Uani 0.7885(13) 1 d . . P C 1
H8A H 0.534486 0.175131 0.963438 0.224 Uiso 0.7885(13) 1 calc R U P C 1
H8B H 0.662690 0.263303 0.943037 0.224 Uiso 0.7885(13) 1 calc R U P C 1
H8C H 0.733558 0.062717 0.991522 0.224 Uiso 0.7885(13) 1 calc R U P C 1
C9 C 0.828(2) 0.1214(19) 0.8200(11) 0.169(7) Uani 0.7885(13) 1 d . . P C 1
H9A H 0.925055 0.048381 0.865368 0.254 Uiso 0.7885(13) 1 calc R U P C 1
H9B H 0.821230 0.237479 0.800830 0.254 Uiso 0.7885(13) 1 calc R U P C 1
H9C H 0.842355 0.075950 0.769642 0.254 Uiso 0.7885(13) 1 calc R U P C 1
Br1 Br -0.02360(8) 0.88009(7) 0.41064(4) 0.0847(3) Uani 0.7885(13) 1 d . . P C 1
C8' C 0.732(5) 0.149(6) 0.942(2) 0.076(10) Uani 0.2115(13) 1 d . . P C 2
H8'1 H 0.845941 0.057439 0.964855 0.113 Uiso 0.2115(13) 1 calc R U P C 2
H8'2 H 0.656027 0.143404 0.987361 0.113 Uiso 0.2115(13) 1 calc R U P C 2
H8'3 H 0.737474 0.259604 0.927147 0.113 Uiso 0.2115(13) 1 calc R U P C 2
C9' C 0.778(7) 0.158(5) 0.793(2) 0.102(16) Uani 0.2115(13) 1 d . . P C 2
H9'1 H 0.890527 0.061691 0.808228 0.152 Uiso 0.2115(13) 1 calc R U P C 2
H9'2 H 0.788174 0.262640 0.792943 0.152 Uiso 0.2115(13) 1 calc R U P C 2
H9'3 H 0.731134 0.171282 0.734018 0.152 Uiso 0.2115(13) 1 calc R U P C 2
Br1' Br -0.1847(3) 0.9351(2) 0.48185(14) 0.0757(9) Uani 0.2115(13) 1 d . . P C 2

loop_
_atom_site_aniso_label
_atom_site_aniso_U_11
_atom_site_aniso_U_22
_atom_site_aniso_U_33
_atom_site_aniso_U_23
_atom_site_aniso_U_13
_atom_site_aniso_U_12
C1 0.0408(18) 0.0332(16) 0.0449(19) -0.0067(14) 0.0032(15) -0.0027(14)
C2 0.0405(19) 0.0407(17) 0.051(2) -0.0085(15) 0.0004(16) -0.0103(14)
C3 0.050(2) 0.052(2) 0.063(2) -0.0055(18) -0.0124(18) -0.0102(17)
C4 0.059(2) 0.044(2) 0.072(3) 0.0023(18) -0.017(2) -0.0063(18)
C5 0.071(3) 0.0348(18) 0.080(3) -0.0048(18) -0.013(2) -0.0130(18)
C6 0.050(2) 0.0358(17) 0.062(2) -0.0123(16) -0.0062(17) -0.0079(15)
C7 0.056(2) 0.0514(19) 0.066(2) -0.0029(17) -0.0053(18) -0.0220(16)
C10 0.070(3) 0.045(2) 0.087(3) -0.015(2) -0.019(2) -0.0183(19)
C11 0.083(4) 0.120(4) 0.148(5) -0.038(4) -0.001(3) -0.056(3)
C12 0.119(4) 0.106(4) 0.098(4) -0.041(3) -0.020(3) -0.047(3)
C13 0.0389(19) 0.0417(18) 0.064(2) -0.0175(17) -0.0002(17) -0.0079(15)
C14 0.0371(18) 0.0388(17) 0.068(2) -0.0172(16) -0.0023(17) -0.0102(15)
C15 0.0361(18) 0.0325(16) 0.074(3) -0.0093(16) -0.0159(17) -0.0118(14)
C16 0.046(2) 0.0449(18) 0.047(2) -0.0014(15) -0.0076(16) -0.0164(16)
C17 0.042(2) 0.0439(19) 0.053(2) -0.0107(16) -0.0015(17) -0.0050(16)
C18 0.043(2) 0.047(2) 0.107(3) -0.033(2) 0.003(2) -0.0037(17)
C19 0.052(3) 0.051(3) 0.143(5) -0.034(3) -0.007(3) -0.002(2)
C20 0.048(2) 0.0271(18) 0.147(5) -0.013(2) -0.039(3) 0.0017(17)
C21 0.057(2) 0.0382(19) 0.091(3) 0.0026(19) -0.030(2) -0.0220(19)
C22 0.072(3) 0.046(2) 0.097(4) 0.007(2) -0.037(3) -0.027(2)
C23 0.107(4) 0.084(3) 0.054(2) 0.013(2) -0.017(2) -0.059(3)
C24 0.067(3) 0.071(3) 0.062(3) -0.004(2) -0.003(2) -0.029(2)
N1 0.0364(15) 0.0339(13) 0.0434(16) -0.0065(11) -0.0001(12) -0.0033(11)
O1 0.0620(17) 0.0754(18) 0.0634(18) -0.0120(14) 0.0184(14) -0.0071(14)
O2 0.0660(18) 0.0678(17) 0.0605(17) -0.0088(14) 0.0160(14) 0.0112(15)
C8 0.29(2) 0.099(7) 0.118(8) -0.055(6) 0.060(12) -0.124(12)
C9 0.120(9) 0.129(11) 0.30(2) -0.058(12) 0.087(12) -0.094(9)
Br1 0.1027(5) 0.0490(3) 0.0761(4) 0.0163(2) -0.0339(3) -0.0282(3)
C8' 0.11(2) 0.078(16) 0.048(14) 0.002(12) -0.016(16) -0.066(16)
C9' 0.19(5) 0.062(16) 0.044(12) -0.008(11) 0.026(17) -0.05(2)
Br1' 0.0698(15) 0.0404(10) 0.0841(16) -0.0049(9) -0.0268(11) 0.0001(9)

loop_
_atom_type_symbol
_atom_type_description
_atom_type_scat_dispersion_real
_atom_type_scat_dispersion_imag
_atom_type_scat_source
C C 0.0033 0.0016 'International Tables Vol C Tables 4.2.6.8 and 6.1.1.4'
H H 0.0000 0.0000 'International Tables Vol C Tables 4.2.6.8 and 6.1.1.4'
N N 0.0061 0.0033 'International Tables Vol C Tables 4.2.6.8 and 6.1.1.4'
O O 0.0106 0.0060 'International Tables Vol C Tables 4.2.6.8 and 6.1.1.4'
Br Br -0.2901 2.4595 'International Tables Vol C Tables 4.2.6.8 and 6.1.1.4'

loop_
_geom_angle_atom_site_label_1
_geom_angle_atom_site_label_2
_geom_angle_atom_site_label_3
_geom_angle
C2 C1 C6 122.4(3)
C2 C1 N1 118.2(3)
C6 C1 N1 119.5(3)
C3 C2 C1 117.4(3)
C3 C2 C7 120.2(3)
C1 C2 C7 122.4(3)
C4 C3 C2 121.3(3)
C4 C3 H3 119.3
C2 C3 H3 119.3
C3 C4 C5 120.2(3)
C3 C4 H4 119.9
C5 C4 H4 119.9
C4 C5 C6 121.7(3)
C4 C5 H5 119.2
C6 C5 H5 119.2
C5 C6 C1 117.0(3)
C5 C6 C10 120.4(3)
C1 C6 C10 122.6(3)
C8 C7 C9 114.0(9)
C9' C7 C2 113.3(17)
C8 C7 C2 109.2(5)
C9 C7 C2 111.3(6)
C9' C7 C8' 103(2)
C2 C7 C8' 118.8(14)
C8 C7 H7 107.3
C9 C7 H7 107.3
C2 C7 H7 107.3
C6 C10 C12 111.2(4)
C6 C10 C11 112.1(4)
C12 C10 C11 109.8(4)
C6 C10 H10 107.9
C12 C10 H10 107.9
C11 C10 H10 107.9
C10 C11 H11A 109.5
C10 C11 H11B 109.5
H11A C11 H11B 109.5
C10 C11 H11C 109.5
H11A C11 H11C 109.5
H11B C11 H11C 109.5
C10 C12 H12A 109.5
C10 C12 H12B 109.5
H12A C12 H12B 109.5
C10 C12 H12C 109.5
H12A C12 H12C 109.5
H12B C12 H12C 109.5
O1 C13 N1 119.8(3)
O1 C13 C14 123.5(3)
N1 C13 C14 116.7(3)
C18 C14 C15 120.9(3)
C18 C14 C13 118.4(4)
C15 C14 C13 120.7(3)
C14 C15 C21 119.2(3)
C14 C15 C16 120.8(3)
C21 C15 C16 120.0(4)
C24 C16 C15 120.6(3)
C24 C16 C17 119.7(3)
C15 C16 C17 119.6(3)
O2 C17 N1 119.9(3)
O2 C17 C16 122.9(3)
N1 C17 C16 117.2(3)
C14 C18 C19 120.5(5)
C14 C18 H18 119.8
C19 C18 H18 119.8
C20 C19 C18 120.5(4)
C20 C19 H19 119.8
C18 C19 H19 119.8
C19 C20 C21 121.4(4)
C19 C20 Br1' 141.1(4)
C21 C20 Br1' 97.1(4)
C19 C20 H20 119.3
C21 C20 H20 119.3
Br1' C20 H20 23.0
C22 C21 C15 117.2(4)
C22 C21 C20 125.3(4)
C15 C21 C20 117.6(4)
C23 C22 C21 122.9(4)
C23 C22 Br1 120.1(4)
C21 C22 Br1 117.0(4)
C22 C23 C24 119.5(4)
C22 C23 H23 120.2
C24 C23 H23 120.2
C16 C24 C23 119.8(4)
C16 C24 H24 120.1
C23 C24 H24 120.1
C17 N1 C13 124.8(3)
C17 N1 C1 117.5(2)
C13 N1 C1 117.6(3)
C7 C8 H8A 109.5
C7 C8 H8B 109.5
H8A C8 H8B 109.5
C7 C8 H8C 109.5
H8A C8 H8C 109.5
H8B C8 H8C 109.5
C7 C9 H9A 109.5
C7 C9 H9B 109.5
H9A C9 H9B 109.5
C7 C9 H9C 109.5
H9A C9 H9C 109.5
H9B C9 H9C 109.5
C7 C8' H8'1 109.5
C7 C8' H8'2 109.5
H8'1 C8' H8'2 109.5
C7 C8' H8'3 109.5
H8'1 C8' H8'3 109.5
H8'2 C8' H8'3 109.5
C7 C9' H9'1 109.5
C7 C9' H9'2 109.5
H9'1 C9' H9'2 109.5
C7 C9' H9'3 109.5
H9'1 C9' H9'3 109.5
H9'2 C9' H9'3 109.5

loop_
_geom_bond_atom_site_label_1
_geom_bond_atom_site_label_2
_geom_bond_distance
C1 C2 1.395(5)
C1 C6 1.398(5)
C1 N1 1.454(4)
C2 C3 1.390(4)
C2 C7 1.514(5)
C3 C4 1.363(5)
C3 H3 0.9300
C4 C5 1.368(5)
C4 H4 0.9300
C5 C6 1.388(5)
C5 H5 0.9300
C6 C10 1.507(5)
C7 C9' 1.45(4)
C7 C8 1.490(15)
C7 C9 1.501(14)
C7 C8' 1.53(4)
C7 H7 0.9800
C10 C12 1.512(6)
C10 C11 1.528(6)
C10 H10 0.9800
C11 H11A 0.9600
C11 H11B 0.9600
C11 H11C 0.9600
C12 H12A 0.9600
C12 H12B 0.9600
C12 H12C 0.9600
C13 O1 1.208(4)
C13 N1 1.410(4)
C13 C14 1.469(5)
C14 C18 1.373(5)
C14 C15 1.393(5)
C15 C21 1.418(4)
C15 C16 1.429(5)
C16 C24 1.352(5)
C16 C17 1.472(4)
C17 O2 1.213(4)
C17 N1 1.390(4)
C18 C19 1.382(6)
C18 H18 0.9300
C19 C20 1.345(7)
C19 H19 0.9300
C20 C21 1.432(6)
C20 Br1' 2.221(5)
C20 H20 0.9300
C21 C22 1.393(6)
C22 C23 1.370(6)
C22 Br1 1.904(4)
C23 C24 1.423(6)
C23 H23 0.9300
C24 H24 0.9300
C8 H8A 0.9600
C8 H8B 0.9600
C8 H8C 0.9600
C9 H9A 0.9600
C9 H9B 0.9600
C9 H9C 0.9600
C8' H8'1 0.9600
C8' H8'2 0.9600
C8' H8'3 0.9600
C9' H9'1 0.9600
C9' H9'2 0.9600
C9' H9'3 0.9600

loop_
_geom_hbond_atom_site_label_D
_geom_hbond_atom_site_label_H
_geom_hbond_atom_site_label_A
_geom_hbond_distance_DH
_geom_hbond_distance_HA
_geom_hbond_distance_DA
_geom_hbond_angle_DHA
_geom_hbond_site_symmetry_A
_geom_hbond_publ_flag
C19 H19 O2 0.93 2.58 3.284(5) 133.2 1_465 yes
C20 H20^b Br1'^b 0.93 1.41 2.221(5) 142.1 . yes
C19 H19 O2 0.93 2.58 3.284(5) 133.2 1_465 yes
C20 H20^b Br1'^b 0.93 1.41 2.221(5) 142.1 . yes
